data_7241601
loop_
_publ_author_name
'Liu, Guocheng'
'Han, Shengwei'
'Gao, Yue'
'Xu, Na'
'Wang, Xiuli'
'Chen, Baokuan'

_publ_section_title
;
 Multifunctional fluorescence responses of phenyl-amide-bridged d10
 coordination polymers structurally regulated by dicarboxylates and metal
 ions
;
_journal_issue 45
_journal_name_full CrystEngComm
_journal_page_first 7952
_journal_page_last 7961
_journal_paper_doi 10.1039/D0CE01351J
_journal_volume 22
_journal_year 2020
_chemical_formula_sum 'C28 H22 N4 O6 Zn'
_chemical_formula_weight 575.87
_space_group_IT_number 15
_space_group_name_Hall '-C 2yc'
_space_group_name_H-M_alt 'C 1 2/c 1'
_symmetry_cell_setting monoclinic
_symmetry_space_group_name_H-M 'C 1 2/c 1'
_atom_sites_solution_hydrogens geom
_atom_sites_solution_primary direct
_atom_sites_solution_secondary difmap
_audit_creation_method SHELXL-97
_audit_update_record
;
2020-01-07 deposited with the CCDC.	2020-10-15 downloaded from the CCDC.
;
_cell_angle_alpha 90.00
_cell_angle_beta 129.9080(10)
_cell_angle_gamma 90.00
_cell_formula_units_Z 8
_cell_length_a 29.2681(10)
_cell_length_b 10.0831(3)
_cell_length_c 22.0305(8)
_cell_measurement_reflns_used 7461
_cell_measurement_temperature 296(2)
_cell_measurement_theta_max 28.39
_cell_measurement_theta_min 1.81
_cell_volume 4987.1(3)
_computing_structure_refinement 'SHELXL-97 (Sheldrick, 1997)'
_computing_structure_solution 'SHELXS-97 (Sheldrick, 1990)'
_diffrn_ambient_temperature 293(2)
_diffrn_measured_fraction_theta_full 0.998
_diffrn_measured_fraction_theta_max 0.998
_diffrn_measurement_device_type 'sealed tube'
_diffrn_measurement_method graphite
_diffrn_radiation_monochromator graphite
_diffrn_radiation_source 'fine-focus sealed tube'
_diffrn_radiation_type MoK\a
_diffrn_radiation_wavelength 0.71073
_diffrn_reflns_av_R_equivalents 0.0193
_diffrn_reflns_av_sigmaI/netI 0.0219
_diffrn_reflns_limit_h_max 32
_diffrn_reflns_limit_h_min -39
_diffrn_reflns_limit_k_max 12
_diffrn_reflns_limit_k_min -13
_diffrn_reflns_limit_l_max 29
_diffrn_reflns_limit_l_min -27
_diffrn_reflns_number 17990
_diffrn_reflns_theta_full 28.39
_diffrn_reflns_theta_max 28.39
_diffrn_reflns_theta_min 1.81
_exptl_absorpt_coefficient_mu 1.038
_exptl_absorpt_correction_T_max 0.8944
_exptl_absorpt_correction_T_min 0.8599
_exptl_crystal_colour white
_exptl_crystal_density_diffrn 1.534
_exptl_crystal_density_method 'not measured'
_exptl_crystal_description block
_exptl_crystal_F_000 2368
_exptl_crystal_size_max 0.15
_exptl_crystal_size_mid 0.13
_exptl_crystal_size_min 0.11
_refine_diff_density_max 0.630
_refine_diff_density_min -0.672
_refine_diff_density_rms 0.058
_refine_ls_extinction_method none
_refine_ls_goodness_of_fit_ref 1.005
_refine_ls_hydrogen_treatment mixed
_refine_ls_matrix_type full
_refine_ls_number_parameters 352
_refine_ls_number_reflns 6251
_refine_ls_number_restraints 0
_refine_ls_restrained_S_all 1.005
_refine_ls_R_factor_all 0.0459
_refine_ls_R_factor_gt 0.0343
_refine_ls_shift/su_max 0.002
_refine_ls_shift/su_mean 0.000
_refine_ls_structure_factor_coef Fsqd
_refine_ls_weighting_details 'calc w=1/[\s^2^(Fo^2^)+(0.0563P)^2^+5.1883P] where P=(Fo^2^+2Fc^2^)/3'
_refine_ls_weighting_scheme calc
_refine_ls_wR_factor_gt 0.0930
_refine_ls_wR_factor_ref 0.1014
_reflns_number_gt 5155
_reflns_number_total 6251
_reflns_threshold_expression >2sigma(I)
_cod_data_source_file d0ce01351j2.cif
_cod_data_source_block 3
_cod_depositor_comments
;
The following automatic conversions were performed:

data item '_symmetry_cell_setting' value 'Monoclinic' was changed to
'monoclinic' in accordance with the
/home/data/users/saulius/crontab/automatic-downloads/rss-feeds/RSC/lib/dictionaries/cif_core.dic
dictionary named 'cif_core.dic' version 2.4.2 last updated on
2011-04-26.

Automatic conversion script
Id: cif_fix_values 7556 2019-12-06 15:28:31Z antanas 
;
_cod_original_sg_symbol_H-M 'C2/c  '
_cod_database_code 7241601

loop_
_symmetry_equiv_pos_as_xyz
'x, y, z'
'-x, y, -z+1/2'
'x+1/2, y+1/2, z'
'-x+1/2, y+1/2, -z+1/2'
'-x, -y, -z'
'x, -y, z-1/2'
'-x+1/2, -y+1/2, -z'
'x+1/2, -y+1/2, z-1/2'

loop_
_atom_site_label
_atom_site_type_symbol
_atom_site_fract_x
_atom_site_fract_y
_atom_site_fract_z
_atom_site_U_iso_or_equiv
_atom_site_adp_type
_atom_site_occupancy
_atom_site_symmetry_multiplicity
_atom_site_calc_flag
_atom_site_refinement_flags
_atom_site_disorder_assembly
_atom_site_disorder_group
Zn1 Zn 0.796310(10) 0.15690(2) 0.736259(12) 0.03043(8) Uani 1 1 d . . .
O1 O 0.57260(7) -0.01024(16) 0.41378(9) 0.0461(4) Uani 1 1 d . . .
N1 N 0.76935(7) 0.07068(16) 0.63133(9) 0.0332(3) Uani 1 1 d . . .
C1 C 0.72669(9) -0.02207(19) 0.59705(11) 0.0322(4) Uani 1 1 d . . .
H1A H 0.7092 -0.0419 0.6209 0.039 Uiso 1 1 d R . .
O2 O 0.89965(7) -0.00986(16) 1.04448(9) 0.0475(4) Uani 1 1 d . . .
N2 N 0.61689(8) -0.16924(17) 0.50674(11) 0.0387(4) Uani 1 1 d . . .
H2A H 0.6174 -0.2161 0.5419 0.046 Uiso 1 1 d R . .
C2 C 0.70644(9) -0.0910(2) 0.52940(11) 0.0347(4) Uani 1 1 d . . .
N3 N 0.86311(7) 0.03016(17) 0.82418(9) 0.0340(3) Uani 1 1 d . . .
O3 O 0.77631(8) 0.21407(18) 0.82795(12) 0.0562(4) Uani 1 1 d . . .
C3 C 0.73164(11) -0.0601(3) 0.49551(13) 0.0509(6) Uani 1 1 d . . .
H3A H 0.7187 -0.1048 0.4483 0.061 Uiso 1 1 d R . .
N4 N 0.91294(8) -0.22769(17) 1.03916(9) 0.0384(4) Uani 1 1 d . . .
H4A H 0.9324 -0.3022 1.0664 0.046 Uiso 1 1 d R . .
O4 O 0.72212(7) 0.09786(17) 0.71857(9) 0.0451(4) Uani 1 1 d . . .
C4 C 0.77546(12) 0.0359(3) 0.52974(15) 0.0625(7) Uani 1 1 d . . .
H4B H 0.7933 0.0584 0.5068 0.075 Uiso 1 1 d R . .
O5 O 0.64082(8) -0.20278(16) 0.73776(10) 0.0611(5) Uani 1 1 d . . .
C5 C 0.79332(11) 0.0985(3) 0.59739(14) 0.0505(6) Uani 1 1 d . . .
H5A H 0.8241 0.1643 0.6213 0.061 Uiso 1 1 d R . .
O6 O 0.73151(9) -0.13331(17) 0.81739(14) 0.0643(6) Uani 1 1 d . . .
C6 C 0.66003(10) -0.1982(2) 0.49620(13) 0.0415(5) Uani 1 1 d . . .
H6A H 0.6395 -0.2087 0.4408 0.050 Uiso 1 1 d R . .
H6B H 0.6795 -0.2805 0.5220 0.050 Uiso 1 1 d R . .
C7 C 0.57679(9) -0.0724(2) 0.46541(11) 0.0354(4) Uani 1 1 d . . .
C8 C 0.53778(8) -0.0387(2) 0.48491(11) 0.0345(4) Uani 1 1 d . . .
C9 C 0.55413(9) -0.0598(2) 0.55890(11) 0.0419(5) Uani 1 1 d . . .
H9A H 0.5918 -0.1002 0.6002 0.050 Uiso 1 1 d R . .
C10 C 0.51670(9) -0.0226(2) 0.57359(12) 0.0419(5) Uani 1 1 d . . .
H10A H 0.5347 -0.0437 0.6273 0.063 Uiso 1 1 d R . .
C11 C 0.91762(9) 0.0240(2) 0.84569(12) 0.0388(4) Uani 1 1 d . . .
H11A H 0.9272 0.0826 0.8209 0.047 Uiso 1 1 d R . .
C12 C 0.95972(10) -0.0652(3) 0.90143(14) 0.0464(5) Uani 1 1 d . . .
H12A H 0.9984 -0.0687 0.9160 0.056 Uiso 1 1 d R . .
C13 C 0.94606(10) -0.1495(2) 0.93735(13) 0.0429(5) Uani 1 1 d . . .
H13A H 0.9751 -0.2123 0.9762 0.052 Uiso 1 1 d R . .
C14 C 0.89065(9) -0.14304(19) 0.91680(11) 0.0333(4) Uani 1 1 d . . .
C15 C 0.85059(9) -0.0518(2) 0.85958(11) 0.0336(4) Uani 1 1 d . . .
H15A H 0.8129 -0.0472 0.8449 0.040 Uiso 1 1 calc R . .
C16 C 0.87176(9) -0.2304(2) 0.95274(11) 0.0395(5) Uani 1 1 d . . .
H16A H 0.8334 -0.2012 0.9338 0.047 Uiso 1 1 d R . .
H16B H 0.8676 -0.3199 0.9350 0.047 Uiso 1 1 d R . .
C17 C 0.92217(8) -0.1158(2) 1.07853(11) 0.0328(4) Uani 1 1 d . . .
C18 C 0.96277(8) -0.12425(19) 1.16736(11) 0.0308(4) Uani 1 1 d . . .
C19 C 0.98088(10) -0.0058(2) 1.20864(12) 0.0383(4) Uani 1 1 d . . .
H19B H 1.0023 0.0446 1.1971 0.058 Uiso 1 1 d R . .
C20 C 0.98184(10) -0.2434(2) 1.20869(12) 0.0398(5) Uani 1 1 d . . .
H20B H 0.9477 -0.2931 1.1928 0.060 Uiso 1 1 d R . .
C21 C 0.73069(9) 0.14976(18) 0.77738(12) 0.0339(4) Uani 1 1 d . . .
C22 C 0.68143(8) 0.13929(18) 0.78195(10) 0.0281(4) Uani 1 1 d . . .
C23 C 0.65993(9) 0.2587(2) 0.78650(12) 0.0360(4) Uani 1 1 d . . .
H23A H 0.6778 0.3405 0.7889 0.043 Uiso 1 1 d R . .
C24 C 0.61305(10) 0.2608(2) 0.78759(13) 0.0437(5) Uani 1 1 d . . .
H24A H 0.5981 0.3438 0.7898 0.052 Uiso 1 1 d R . .
C25 C 0.58782(10) 0.1441(2) 0.78519(14) 0.0448(5) Uani 1 1 d . . .
H25A H 0.5560 0.1455 0.7872 0.054 Uiso 1 1 d R . .
C26 C 0.60868(9) 0.0249(2) 0.78090(12) 0.0377(4) Uani 1 1 d . . .
H26A H 0.5904 -0.0563 0.7785 0.045 Uiso 1 1 d R . .
C27 C 0.65552(8) 0.02074(18) 0.77909(10) 0.0282(4) Uani 1 1 d . . .
C28 C 0.67764(10) -0.1126(2) 0.77817(12) 0.0365(4) Uani 1 1 d . . .

loop_
_atom_site_aniso_label
_atom_site_aniso_U_11
_atom_site_aniso_U_22
_atom_site_aniso_U_33
_atom_site_aniso_U_23
_atom_site_aniso_U_13
_atom_site_aniso_U_12
Zn1 0.03280(13) 0.02786(12) 0.03009(12) 0.00116(8) 0.01993(10) -0.00209(8)
O1 0.0576(10) 0.0495(9) 0.0414(8) 0.0081(7) 0.0363(8) 0.0113(7)
N1 0.0361(8) 0.0345(8) 0.0333(8) -0.0001(7) 0.0242(7) 0.0004(7)
C1 0.0376(10) 0.0316(9) 0.0336(9) 0.0004(7) 0.0257(8) 0.0031(8)
O2 0.0528(9) 0.0419(8) 0.0428(8) 0.0125(7) 0.0283(8) 0.0142(7)
N2 0.0395(9) 0.0370(9) 0.0372(9) 0.0018(7) 0.0234(8) 0.0005(7)
C2 0.0339(9) 0.0380(10) 0.0301(9) 0.0000(8) 0.0196(8) 0.0085(8)
N3 0.0332(8) 0.0348(8) 0.0326(8) 0.0044(7) 0.0205(7) 0.0007(7)
O3 0.0471(9) 0.0512(10) 0.0789(12) -0.0165(9) 0.0444(9) -0.0100(8)
C3 0.0492(13) 0.0734(17) 0.0382(11) -0.0097(11) 0.0318(11) 0.0010(12)
N4 0.0439(10) 0.0356(9) 0.0275(8) 0.0058(7) 0.0190(7) 0.0026(7)
O4 0.0549(9) 0.0529(9) 0.0440(8) 0.0034(7) 0.0392(8) 0.0078(7)
C4 0.0613(16) 0.096(2) 0.0551(14) -0.0121(14) 0.0489(14) -0.0160(15)
O5 0.0641(11) 0.0299(8) 0.0506(10) -0.0092(7) 0.0191(9) 0.0018(8)
C5 0.0484(13) 0.0644(15) 0.0523(13) -0.0063(12) 0.0385(12) -0.0136(11)
O6 0.0578(11) 0.0363(8) 0.1156(17) 0.0164(10) 0.0633(12) 0.0126(8)
C6 0.0414(11) 0.0400(11) 0.0372(10) -0.0074(9) 0.0225(9) 0.0026(9)
C7 0.0346(9) 0.0364(10) 0.0284(9) -0.0050(8) 0.0171(8) -0.0046(8)
C8 0.0314(9) 0.0395(10) 0.0271(9) -0.0017(8) 0.0162(8) -0.0041(8)
C9 0.0311(10) 0.0578(13) 0.0252(9) 0.0055(9) 0.0127(8) 0.0058(9)
C10 0.0359(10) 0.0584(13) 0.0244(9) 0.0039(9) 0.0161(8) 0.0017(9)
C11 0.0373(10) 0.0424(11) 0.0398(10) 0.0027(9) 0.0261(9) -0.0017(8)
C12 0.0322(10) 0.0565(14) 0.0483(12) 0.0065(11) 0.0247(10) 0.0040(10)
C13 0.0340(10) 0.0463(12) 0.0369(11) 0.0088(9) 0.0175(9) 0.0074(9)
C14 0.0340(9) 0.0343(10) 0.0254(8) 0.0018(7) 0.0162(8) -0.0006(7)
C15 0.0312(9) 0.0368(10) 0.0320(9) 0.0046(8) 0.0199(8) 0.0016(8)
C16 0.0382(10) 0.0422(11) 0.0261(9) 0.0053(8) 0.0151(8) -0.0041(9)
C17 0.0297(9) 0.0379(10) 0.0331(9) 0.0067(8) 0.0213(8) 0.0025(8)
C18 0.0304(9) 0.0344(9) 0.0334(9) 0.0024(7) 0.0231(8) 0.0019(7)
C19 0.0498(12) 0.0315(10) 0.0446(11) 0.0028(8) 0.0353(10) 0.0025(8)
C20 0.0481(12) 0.0325(10) 0.0331(10) -0.0003(8) 0.0233(9) -0.0027(9)
C21 0.0431(11) 0.0260(9) 0.0444(11) 0.0087(8) 0.0334(9) 0.0094(8)
C22 0.0315(9) 0.0293(9) 0.0254(8) 0.0004(7) 0.0191(7) 0.0033(7)
C23 0.0427(11) 0.0287(9) 0.0409(10) 0.0006(8) 0.0288(9) 0.0041(8)
C24 0.0461(12) 0.0414(11) 0.0490(12) 0.0012(10) 0.0330(11) 0.0138(9)
C25 0.0363(11) 0.0600(14) 0.0449(12) 0.0024(10) 0.0291(10) 0.0085(10)
C26 0.0339(10) 0.0432(11) 0.0375(10) -0.0014(9) 0.0235(9) -0.0042(8)
C27 0.0313(9) 0.0282(8) 0.0236(8) -0.0012(7) 0.0169(7) 0.0011(7)
C28 0.0531(12) 0.0271(9) 0.0384(10) 0.0039(8) 0.0335(10) 0.0044(8)

loop_
_atom_type_symbol
_atom_type_description
_atom_type_scat_dispersion_real
_atom_type_scat_dispersion_imag
_atom_type_scat_source
C C 0.0033 0.0016 'International Tables Vol C Tables 4.2.6.8 and 6.1.1.4'
H H 0.0000 0.0000 'International Tables Vol C Tables 4.2.6.8 and 6.1.1.4'
N N 0.0061 0.0033 'International Tables Vol C Tables 4.2.6.8 and 6.1.1.4'
O O 0.0106 0.0060 'International Tables Vol C Tables 4.2.6.8 and 6.1.1.4'
Zn Zn 0.2839 1.4301 'International Tables Vol C Tables 4.2.6.8 and 6.1.1.4'

loop_
_geom_angle_atom_site_label_1
_geom_angle_atom_site_label_2
_geom_angle_atom_site_label_3
_geom_angle
_geom_angle_site_symmetry_1
_geom_angle_site_symmetry_3
_geom_angle_publ_flag
O4 Zn1 N3 104.37(6) . . ?
O4 Zn1 O5 153.55(7) . 4_656 ?
N3 Zn1 O5 91.40(7) . 4_656 ?
O4 Zn1 N1 93.85(6) . . ?
N3 Zn1 N1 103.64(7) . . ?
O5 Zn1 N1 103.03(7) 4_656 . ?
O4 Zn1 O6 100.84(6) . 4_656 ?
N3 Zn1 O6 148.43(7) . 4_656 ?
O5 Zn1 O6 58.50(6) 4_656 4_656 ?
N1 Zn1 O6 93.21(7) . 4_656 ?
O4 Zn1 C28 128.01(7) . 4_656 ?
N3 Zn1 C28 120.09(7) . 4_656 ?
O5 Zn1 C28 29.35(7) 4_656 4_656 ?
N1 Zn1 C28 99.98(6) . 4_656 ?
O6 Zn1 C28 29.17(6) 4_656 4_656 ?
O4 Zn1 C21 28.50(6) . . ?
N3 Zn1 C21 96.98(6) . . ?
O5 Zn1 C21 129.91(8) 4_656 . ?
N1 Zn1 C21 122.31(7) . . ?
O6 Zn1 C21 96.17(6) 4_656 . ?
C28 Zn1 C21 114.79(6) 4_656 . ?
C1 N1 C5 117.58(18) . . ?
C1 N1 Zn1 117.85(12) . . ?
C5 N1 Zn1 124.53(15) . . ?
N1 C1 C2 123.86(18) . . ?
C7 N2 C6 120.74(18) . . ?
C3 C2 C1 117.4(2) . . ?
C3 C2 C6 121.82(19) . . ?
C1 C2 C6 120.77(18) . . ?
C15 N3 C11 118.22(17) . . ?
C15 N3 Zn1 118.39(13) . . ?
C11 N3 Zn1 123.36(14) . . ?
C2 C3 C4 119.6(2) . . ?
C17 N4 C16 120.95(17) . . ?
C21 O4 Zn1 101.37(14) . . ?
C5 C4 C3 119.2(2) . . ?
C28 O5 Zn1 95.32(15) . 4_646 ?
N1 C5 C4 122.4(2) . . ?
C28 O6 Zn1 85.66(14) . 4_646 ?
N2 C6 C2 112.55(17) . . ?
O1 C7 N2 121.5(2) . . ?
O1 C7 C8 120.49(19) . . ?
N2 C7 C8 117.94(18) . . ?
C9 C8 C10 118.72(19) . 5_656 ?
C9 C8 C7 123.45(18) . . ?
C10 C8 C7 117.77(18) 5_656 . ?
C10 C9 C8 120.43(19) . . ?
C9 C10 C8 120.85(19) . 5_656 ?
N3 C11 C12 121.75(19) . . ?
C11 C12 C13 119.4(2) . . ?
C14 C13 C12 119.59(19) . . ?
C13 C14 C15 117.53(19) . . ?
C13 C14 C16 123.43(18) . . ?
C15 C14 C16 119.04(18) . . ?
N3 C15 C14 123.54(18) . . ?
N4 C16 C14 113.55(17) . . ?
O2 C17 N4 122.09(18) . . ?
O2 C17 C18 120.74(19) . . ?
N4 C17 C18 117.16(17) . . ?
C19 C18 C20 119.46(18) . . ?
C19 C18 C17 117.08(17) . . ?
C20 C18 C17 123.45(18) . . ?
C18 C19 C19 120.33(11) . 2_757 ?
C18 C20 C20 120.17(11) . 2_757 ?
O3 C21 O4 121.93(19) . . ?
O3 C21 C22 120.00(18) . . ?
O4 C21 C22 117.94(18) . . ?
O3 C21 Zn1 71.82(12) . . ?
O4 C21 Zn1 50.13(10) . . ?
C22 C21 Zn1 167.20(14) . . ?
C23 C22 C27 119.14(17) . . ?
C23 C22 C21 116.03(17) . . ?
C27 C22 C21 124.79(16) . . ?
C24 C23 C22 120.79(19) . . ?
C25 C24 C23 120.01(19) . . ?
C24 C25 C26 119.98(19) . . ?
C25 C26 C27 120.9(2) . . ?
C22 C27 C26 119.20(17) . . ?
C22 C27 C28 122.85(16) . . ?
C26 C27 C28 117.88(18) . . ?
O6 C28 O5 120.4(2) . . ?
O6 C28 C27 120.74(19) . . ?
O5 C28 C27 118.81(19) . . ?
O6 C28 Zn1 65.17(12) . 4_646 ?
O5 C28 Zn1 55.33(11) . 4_646 ?
C27 C28 Zn1 173.90(16) . 4_646 ?

loop_
_geom_bond_atom_site_label_1
_geom_bond_atom_site_label_2
_geom_bond_distance
_geom_bond_site_symmetry_2
_geom_bond_publ_flag
Zn1 O4 2.0336(16) . ?
Zn1 N3 2.0853(16) . ?
Zn1 O5 2.0891(19) 4_656 ?
Zn1 N1 2.0933(16) . ?
Zn1 O6 2.302(2) 4_656 ?
Zn1 C28 2.529(2) 4_656 ?
Zn1 C21 2.5974(19) . ?
O1 C7 1.234(2) . ?
N1 C1 1.340(3) . ?
N1 C5 1.342(3) . ?
C1 C2 1.387(3) . ?
O2 C17 1.226(2) . ?
N2 C7 1.338(3) . ?
N2 C6 1.452(3) . ?
C2 C3 1.380(3) . ?
C2 C6 1.507(3) . ?
N3 C15 1.339(2) . ?
N3 C11 1.343(3) . ?
O3 C21 1.239(3) . ?
C3 C4 1.382(4) . ?
N4 C17 1.341(3) . ?
N4 C16 1.461(2) . ?
O4 C21 1.264(2) . ?
C4 C5 1.376(4) . ?
O5 C28 1.245(3) . ?
O5 Zn1 2.0891(18) 4_646 ?
O6 C28 1.236(3) . ?
O6 Zn1 2.3021(19) 4_646 ?
C7 C8 1.494(3) . ?
C8 C9 1.389(3) . ?
C8 C10 1.396(3) 5_656 ?
C9 C10 1.379(3) . ?
C10 C8 1.396(3) 5_656 ?
C11 C12 1.376(3) . ?
C12 C13 1.384(3) . ?
C13 C14 1.377(3) . ?
C14 C15 1.383(3) . ?
C14 C16 1.507(3) . ?
C17 C18 1.505(3) . ?
C18 C19 1.384(3) . ?
C18 C20 1.390(3) . ?
C19 C19 1.399(4) 2_757 ?
C20 C20 1.400(4) 2_757 ?
C21 C22 1.512(3) . ?
C22 C23 1.392(3) . ?
C22 C27 1.395(3) . ?
C23 C24 1.388(3) . ?
C24 C25 1.372(3) . ?
C25 C26 1.379(3) . ?
C26 C27 1.398(3) . ?
C27 C28 1.497(3) . ?
C28 Zn1 2.529(2) 4_646 ?
